data_2205780
loop_
_publ_author_name
'Fujii, Isao'
'Mano, Yoshihiro'
'Hirayama, Noriaki'

_publ_section_title
;
 4-Chloro-3-nitrocoumarin: an unusual non-bonding
 C---Cl&#x00B7;&#x00B7;&#x00B7;O=C interaction
;
_journal_issue 5
_journal_name_full 'Acta Crystallographica Section E'
_journal_page_first o1456
_journal_page_last o1458
_journal_paper_doi 10.1107/S1600536805011943
_journal_volume 61
_journal_year 2005
_chemical_formula_iupac 'C9 H4 Cl N O4 '
_chemical_formula_moiety 'C9 H4 Cl N O4 '
_chemical_formula_sum 'C9 H4 Cl N O4'
_chemical_formula_weight 225.59
_chemical_name_common 4-chloro-3-nitrocoumarin
_chemical_name_systematic '4-chloro-3-nitro-2H- chromen-2-one'
_space_group_IT_number 14
_symmetry_cell_setting monoclinic
_symmetry_space_group_name_Hall '-P 2ybc'
_symmetry_space_group_name_H-M 'P 1 21/c 1'
_cell_angle_alpha 90
_cell_angle_beta 114.119(5)
_cell_angle_gamma 90
_cell_formula_units_Z 4
_cell_length_a 8.5110(4)
_cell_length_b 13.5260(10)
_cell_length_c 8.6612(5)
_cell_measurement_reflns_used 25
_cell_measurement_temperature 297.2
_cell_measurement_theta_max 35.0
_cell_measurement_theta_min 30.0
_cell_volume 910.03(10)
_computing_cell_refinement 'CAD-4 Software'
_computing_data_collection 'CAD-4 Software (Enraf--Nonius, 1988)'
_computing_data_reduction 'TEXSAN (Molecular Structure Corporation, 1993)'
_computing_molecular_graphics 'ORTEP-3 (Farrugia, 1997)'
_computing_publication_material TEXSAN
_computing_structure_refinement TEXSAN
_computing_structure_solution 'SIR88 (Burla <i>et al.</i>, 1989)'
_diffrn_ambient_temperature 24
_diffrn_measured_fraction_theta_full 1.00
_diffrn_measured_fraction_theta_max 1.00
_diffrn_measurement_device_type 'Enraf--Nonius CAD-4'
_diffrn_measurement_method '\w/2\q scans'
_diffrn_radiation_type 'Cu K\a'
_diffrn_radiation_wavelength 1.5418
_diffrn_reflns_av_R_equivalents 0.032
_diffrn_reflns_limit_h_max 0
_diffrn_reflns_limit_h_min -10
_diffrn_reflns_limit_k_max 16
_diffrn_reflns_limit_k_min 0
_diffrn_reflns_limit_l_max 10
_diffrn_reflns_limit_l_min -9
_diffrn_reflns_number 2084
_diffrn_reflns_theta_full 74.86
_diffrn_reflns_theta_max 74.86
_diffrn_standards_decay_% 0
_diffrn_standards_interval_count 300
_diffrn_standards_number 3
_exptl_absorpt_coefficient_mu 3.713
_exptl_absorpt_correction_T_max 0.478
_exptl_absorpt_correction_T_min 0.433
_exptl_absorpt_correction_type psi-scan
_exptl_absorpt_process_details '(North <i>et al.</i>, 1968)'
_exptl_crystal_colour yellow
_exptl_crystal_density_diffrn 1.646
_exptl_crystal_density_method 'not measured'
_exptl_crystal_description rod
_exptl_crystal_F_000 456.0
_exptl_crystal_size_max 0.3
_exptl_crystal_size_mid 0.2
_exptl_crystal_size_min 0.2
_refine_diff_density_max 0.34
_refine_diff_density_min -0.43
_refine_ls_extinction_coef 0.39(6)
_refine_ls_extinction_method 'type 2 Gaussian isotropic (Zachariasen, 1967)'
_refine_ls_goodness_of_fit_ref 1.206
_refine_ls_hydrogen_treatment noref
_refine_ls_number_parameters 137
_refine_ls_number_reflns 1876
_refine_ls_R_factor_gt 0.0471
_refine_ls_shift/su_max 0.0003
_refine_ls_structure_factor_coef Fsqd
_refine_ls_weighting_details 'w = 1/[\s^2^(Fo^2^) + (0.157(Max(Fo^2^,0) + 2Fc^2^)/3)^2^]'
_refine_ls_weighting_scheme calc
_refine_ls_wR_factor_ref 0.1984
_reflns_number_gt 1727
_reflns_number_total 1876
_reflns_threshold_expression F^2^>2.0\s(F^2^)
_cod_data_source_file ob6503.cif
_cod_data_source_block I
_cod_original_cell_volume 910.00(10)
_cod_original_formula_sum 'C9 H4 Cl N O4 '
_cod_database_code 2205780
_cod_database_fobs_code 2205780

loop_
_symmetry_equiv_pos_as_xyz
x,y,z
-x,1/2+y,1/2-z
-x,-y,-z
x,1/2-y,1/2+z

loop_
_atom_site_label
_atom_site_fract_x
_atom_site_fract_y
_atom_site_fract_z
_atom_site_U_iso_or_equiv
_atom_site_adp_type
_atom_site_calc_flag
_atom_site_occupancy
_atom_site_type_symbol
Cl4 0.48318(6) 0.53267(4) 0.70590(7) 0.0588(2) Uani d 1.00 Cl
O1 0.0943(2) 0.29460(10) 0.4628(2) 0.0512(4) Uani d 1.00 O
O2 0.2479(2) 0.18910(10) 0.6613(2) 0.0644(5) Uani d 1.00 O
O31 0.4867(4) 0.3193(3) 0.9598(3) 0.1260(10) Uani d 1.00 O
O32 0.6406(3) 0.3048(2) 0.8216(3) 0.0882(7) Uani d 1.00 O
N3 0.5066(2) 0.32350(10) 0.8317(2) 0.0560(5) Uani d 1.00 N
C2 0.2346(3) 0.27100(10) 0.6051(2) 0.0449(5) Uani d 1.00 C
C3 0.3588(2) 0.35010(10) 0.6775(2) 0.0418(4) Uani d 1.00 C
C4 0.3365(2) 0.44140(10) 0.6111(2) 0.0404(4) Uani d 1.00 C
C41 0.1877(2) 0.46280(10) 0.4585(2) 0.0408(5) Uani d 1.00 C
C5 0.1554(3) 0.5538(2) 0.3737(3) 0.0568(6) Uani d 1.00 C
C6 0.0120(4) 0.5651(2) 0.2250(3) 0.0693(7) Uani d 1.00 C
C7 -0.1028(4) 0.4875(2) 0.1593(3) 0.0704(7) Uani d 1.00 C
C8 -0.0756(3) 0.3978(2) 0.2400(3) 0.0599(6) Uani d 1.00 C
C11 0.0705(2) 0.38650(10) 0.3882(2) 0.0437(5) Uani d 1.00 C
H5 0.2325 0.6073 0.4184 0.0684 Uiso calc 1.00 H
H6 -0.0099 0.6265 0.1674 0.0832 Uiso calc 1.00 H
H7 -0.2015 0.4966 0.0561 0.0843 Uiso calc 1.00 H
H8 -0.1553 0.3452 0.1957 0.0720 Uiso calc 1.00 H

loop_
_atom_site_aniso_label
_atom_site_aniso_U_11
_atom_site_aniso_U_22
_atom_site_aniso_U_33
_atom_site_aniso_U_12
_atom_site_aniso_U_13
_atom_site_aniso_U_23
Cl4 0.0559(5) 0.0475(5) 0.0649(5) -0.0141(2) 0.0163(3) -0.0122(2)
O1 0.0460(8) 0.0391(7) 0.0570(8) -0.0034(5) 0.0093(6) -0.0047(5)
O2 0.0650(10) 0.0415(8) 0.0840(10) -0.0004(6) 0.0272(9) 0.0135(7)
O31 0.097(2) 0.227(3) 0.0478(10) 0.024(2) 0.0220(10) 0.0370(10)
O32 0.0502(10) 0.122(2) 0.0760(10) 0.0220(10) 0.0095(8) 0.0090(10)
N3 0.0504(10) 0.0620(10) 0.0451(8) 0.0000(8) 0.0085(7) 0.0060(7)
C2 0.0443(9) 0.0388(9) 0.0506(9) 0.0011(7) 0.0184(7) 0.0017(7)
C3 0.0395(9) 0.0448(9) 0.0384(8) 0.0013(6) 0.0132(7) 0.0010(6)
C4 0.0437(9) 0.0387(9) 0.0394(8) -0.0047(7) 0.0177(7) -0.0057(6)
C41 0.0440(10) 0.0398(10) 0.0398(9) 0.0053(6) 0.0182(8) 0.0013(6)
C5 0.0630(10) 0.0480(10) 0.0630(10) 0.0087(9) 0.0280(10) 0.0136(9)
C6 0.081(2) 0.069(2) 0.0600(10) 0.0260(10) 0.0300(10) 0.0250(10)
C7 0.0650(10) 0.090(2) 0.0430(10) 0.0310(10) 0.0090(10) 0.0090(10)
C8 0.0470(10) 0.0690(10) 0.0500(10) 0.0070(9) 0.0056(8) -0.0098(9)
C11 0.0438(9) 0.0436(9) 0.0393(9) 0.0060(7) 0.0124(7) -0.0023(6)

loop_
_atom_type_symbol
_atom_type_description
_atom_type_scat_dispersion_real
_atom_type_scat_dispersion_imag
_atom_type_scat_source
C C 0.018 0.009
;International Tables for Crystallography
(1992, Vol. C, Tables 4.2.6.8 and 6.1.1.1)
;
N N 0.031 0.018
;International Tables for Crystallography
(1992, Vol. C, Tables 4.2.6.8 and 6.1.1.1)
;
O O 0.049 0.032
;International Tables for Crystallography
(1992, Vol. C, Tables 4.2.6.8 and 6.1.1.1)
;
H H 0.000 0.000
;International Tables for Crystallography
(1992, Vol. C, Table 6.1.1.2)
;
Cl Cl 0.364 0.702
;International Tables for Crystallography
(1992, Vol. C, Tables 4.2.6.8 and 6.1.1.1)
;

loop_
_geom_angle_atom_site_label_1
_geom_angle_atom_site_label_2
_geom_angle_atom_site_label_3
_geom_angle
_geom_angle_publ_flag
C2 O1 C11 122.90(10) n
O31 N3 O32 123.8(2) n
O31 N3 C3 117.9(2) n
O32 N3 C3 118.2(2) n
O1 C2 O2 119.2(2) n
O1 C2 C3 115.70(10) n
O2 C2 C3 125.1(2) n
N3 C3 C2 114.6(2) yes
N3 C3 C4 122.6(2) yes
C2 C3 C4 122.8(2) n
Cl4 C4 C3 120.70(10) yes
Cl4 C4 C41 119.50(10) yes
C3 C4 C41 119.8(2) n
C4 C41 C5 124.7(2) n
C4 C41 C11 117.2(2) n
C5 C41 C11 118.1(2) n
C41 C5 C6 119.8(2) n
C5 C6 C7 120.5(2) n
C6 C7 C8 121.1(2) n
C7 C8 C11 118.1(2) n
O1 C11 C41 121.5(2) n
O1 C11 C8 116.0(2) n
C41 C11 C8 122.4(2) n
C41 C5 H5 120.15 n
C6 C7 H7 119.36 n
C6 C5 H5 120.03 n
C8 C7 H7 119.58 n
C5 C6 H6 119.94 n
C7 C8 H8 120.85 n
C7 C6 H6 119.56 n
C11 C8 H8 121.03 n

loop_
_geom_bond_atom_site_label_1
_geom_bond_atom_site_label_2
_geom_bond_distance
_geom_bond_publ_flag
Cl4 C4 1.709(2) yes
O1 C2 1.358(2) n
O1 C11 1.377(2) n
O2 C2 1.197(2) n
O31 N3 1.190(3) n
O32 N3 1.207(3) n
N3 C3 1.457(2) n
C2 C3 1.454(3) yes
C3 C4 1.342(3) yes
C4 C41 1.438(3) yes
C41 C5 1.402(3) n
C41 C11 1.390(3) n
C5 C6 1.374(4) n
C6 C7 1.388(4) n
C7 C8 1.372(4) n
C8 C11 1.383(3) n
C5 H5 0.946 n
C7 H7 0.952 n
C6 H6 0.947 n
C8 H8 0.948 n

loop_
_geom_contact_atom_site_label_1
_geom_contact_atom_site_label_2
_geom_contact_distance
_geom_contact_site_symmetry_2
_geom_contact_publ_flag
Cl4 O2 2.981(2) 2_656 yes
Cl4 O31 3.443(3) 3_667 ?
O1 O2 3.371(2) 4_554 ?
O1 C6 3.448(3) 2_545 ?
O2 C11 3.100(2) 4_555 ?
O2 O31 3.176(3) 4_554 ?
O2 C8 3.310(3) 4_555 ?
O2 C41 3.490(2) 4_555 ?
O2 C6 3.585(3) 2_545 ?
O31 C2 3.144(3) 4_555 ?
O31 O32 3.316(3) 4_555 ?
O31 C3 3.415(3) 4_555 ?
O32 C5 3.454(3) 3_666 ?
C4 C7 3.474(3) 3_566 ?
C5 C11 3.441(3) 3_566 ?

loop_
_geom_hbond_atom_site_label_D
_geom_hbond_atom_site_label_H
_geom_hbond_atom_site_label_A
_geom_hbond_site_symmetry_A
_geom_hbond_distance_DH
_geom_hbond_distance_HA
_geom_hbond_distance_DA
_geom_hbond_angle_DHA
_geom_hbond_publ_flag
C5 H5 Cl4 . 0.95 2.73 3.096(3) 104 no
C6 H6 O1 2_555 0.95 2.51 3.449(3) 172 yes

loop_
_geom_torsion_atom_site_label_1
_geom_torsion_atom_site_label_2
_geom_torsion_atom_site_label_3
_geom_torsion_atom_site_label_4
_geom_torsion
_geom_torsion_publ_flag
Cl4 C4 C3 N3 0.1(2) n
Cl4 C4 C3 C2 177.70(10) n
Cl4 C4 C41 C5 3.1(3) n
Cl4 C4 C41 C11 -178.80(10) n
O1 C2 C3 N3 179.0(2) n
O1 C2 C3 C4 1.2(3) n
O1 C11 C41 C4 0.9(3) n
O1 C11 C41 C5 179.2(2) n
O1 C11 C8 C7 -178.7(2) n
O2 C2 O1 C11 -178.8(2) n
O2 C2 C3 N3 -1.1(3) n
O2 C2 C3 C4 -178.8(2) n
O31 N3 C3 C2 -76.8(3) n
O31 N3 C3 C4 101.0(3) yes
O32 N3 C3 C2 101.5(2) yes
O32 N3 C3 C4 -80.7(3) n
N3 C3 C4 C41 180.0(2) n
C2 O1 C11 C41 -2.2(3) n
C2 O1 C11 C8 177.5(2) n
C2 C3 C4 C41 -2.4(3) n
C3 C2 O1 C11 1.1(3) n
C3 C4 C41 C5 -176.8(2) n
C3 C4 C41 C11 1.3(2) n
C4 C41 C5 C6 177.6(2) n
C4 C41 C11 C8 -178.8(2) n
C41 C5 C6 C7 1.0(4) n
C41 C11 C8 C7 1.0(3) n
C5 C41 C11 C8 -0.5(3) n
C5 C6 C7 C8 -0.5(4) n
C6 C5 C41 C11 -0.5(3) n
C6 C7 C8 C11 -0.5(4) n
C6 C7 C8 C11 -0.5(4) n

loop_
_cod_related_entry_id
_cod_related_entry_database
_cod_related_entry_code
1 ChemSpider 600369
